data_1526646
loop_
_publ_author_name
'Kirk, C.A.'
'West, A.R.'

_publ_section_title
;
 Crystal structure of La24 Li20 Ti5 O56: a pseudo-close-packed, columnar
 intergrowth structure
;
_journal_name_full 'Journal of Solid State Chemistry'
_journal_page_first 379
_journal_page_last 388
_journal_volume 162
_journal_year 2001
_chemical_formula_sum 'La24 Li20 O56 Ti5'
_chemical_name_systematic 'La24 Li20 Ti5 O56'
_space_group_IT_number 127
_symmetry_space_group_name_Hall '-P 4 2ab'
_symmetry_space_group_name_H-M 'P 4/m b m'
_cell_angle_alpha 90
_cell_angle_beta 90
_cell_angle_gamma 90
_cell_formula_units_Z 1
_cell_length_a 13.244
_cell_length_b 13.244
_cell_length_c 7.463
_cell_volume 1309.037
_citation_journal_id_ASTM JSSCBI
_cod_data_source_file Kirk_JSSCBI_2001_1734.cif
_cod_data_source_block La24Li20O56Ti5
_cod_database_code 1526646

loop_
_symmetry_equiv_pos_as_xyz
x,y,z
-y,x,z
-x,-y,z
y,-x,z
x+1/2,-y+1/2,-z
y+1/2,x+1/2,-z
-x+1/2,y+1/2,-z
-y+1/2,-x+1/2,-z
-x,-y,-z
y,-x,-z
x,y,-z
-y,x,-z
-x-1/2,y-1/2,z
-y-1/2,-x-1/2,z
x-1/2,-y-1/2,z
y-1/2,x-1/2,z

loop_
_atom_site_label
_atom_site_type_symbol
_atom_site_fract_x
_atom_site_fract_y
_atom_site_fract_z
_atom_site_occupancy
_atom_site_U_iso_or_equiv
La3 La+3 0.21899 0.71899 0.5 1 0.0
O6 O-2 0.18469 0.31531 0.28879 1 0.0
O5 O-2 0 0.5 0.18485 1 0.0
La2 La+3 0.2612 0.7612 0 1 0.0
O1 O-2 0.32056 0.01785 0.5 1 0.0
Li1 Li+1 0 0 0 0.5 0.0
O2 O-2 0.12283 0.11807 0.5 1 0.0
O4 O-2 0 0 0.25287 1 0.0
Li2 Li+1 0 0 0.5 1 0.0
La1 La+3 0.00891 0.1961 0.25695 1 0.0
Li4 Li+1 0.09743 0.40257 0.1682 0.8125 0.0
O3 O-2 0.12357 0.11299 0 1 0.0
Ti1 Ti+4 0.08561 0.58561 0 1 0.0
Li5 Li+1 0.12107 0.37893 0.5 1 0.0
O7 O-2 0.02838 0.3135 0 1 0.0
Li3 Li+1 0.07629 0.57629 0.3438 0.8125 0.0
O8 O-2 0.15598 0.65598 0.18965 1 0.0
Ti2 Ti+4 0 0 0 0.5 0.0
